data_2102213
loop_
_publ_author_name
'G\"orbitz, Carl Henrik'
'Hersleth, Hans-Petter'

_publ_section_title
;
 Selective solvent inclusion as a tool for mapping molecular properties
 in crystal structures: a diethylstilbestrol example
;
_journal_coeditor_code OS0062
_journal_issue 6
_journal_name_full 'Acta Crystallographica Section B'
_journal_page_first 1094
_journal_page_last 1102
_journal_paper_doi 10.1107/S0108768100012805
_journal_volume 56
_journal_year 2000
_chemical_formula_moiety 'C18 H20 O2,C H4 O,0.79(H2 O)'
_chemical_formula_sum 'C19 H25.58 O3.79'
_chemical_formula_weight 314.60
_chemical_name_systematic
; 
 diethylstilbestrol methanol solvate hydrate (1/1/0.79) 
;
_space_group_IT_number 2
_symmetry_cell_setting triclinic
_symmetry_space_group_name_Hall '-P 1'
_symmetry_space_group_name_H-M 'P -1'
_atom_sites_solution_hydrogens geom
_atom_sites_solution_primary direct
_atom_sites_solution_secondary difmap
_audit_creation_method SHELXL-97
_cell_angle_alpha 73.691(3)
_cell_angle_beta 75.460(3)
_cell_angle_gamma 80.517(3)
_cell_formula_units_Z 2
_cell_length_a 7.5712(6)
_cell_length_b 9.1543(7)
_cell_length_c 13.5964(10)
_cell_measurement_reflns_used 5992
_cell_measurement_temperature 150(2)
_cell_measurement_theta_max 38.0
_cell_measurement_theta_min 2.8
_cell_volume 870.95(12)
_computing_cell_refinement 'SAINT (Bruker, 1998)'
_computing_data_collection 'SMART (Bruker, 1998)'
_computing_data_reduction 'SAINT (Bruker, 1998)'
_computing_molecular_graphics 'SHELXTL (Sheldrick, 1997)'
_computing_publication_material 'SHELXTL (Sheldrick, 1997)'
_computing_structure_refinement 'SHELXTL (Sheldrick, 1997)'
_computing_structure_solution 'SHELXTL (Sheldrick, 1997)'
_diffrn_ambient_temperature 150(2)
_diffrn_detector_area_resol_mean 8.3
_diffrn_measured_fraction_theta_full 0.871
_diffrn_measured_fraction_theta_max 0.871
_diffrn_measurement_device_type 'Siemens SMART CCD diffractometer'
_diffrn_measurement_method 'Sets of exposures each taken over 0.3\% \w rotation'
_diffrn_radiation_monochromator graphite
_diffrn_radiation_source 'fine-focus sealed tube'
_diffrn_radiation_type MoK\a
_diffrn_radiation_wavelength 0.71073
_diffrn_reflns_av_R_equivalents 0.0161
_diffrn_reflns_av_sigmaI/netI 0.0145
_diffrn_reflns_limit_h_max 13
_diffrn_reflns_limit_h_min -13
_diffrn_reflns_limit_k_max 15
_diffrn_reflns_limit_k_min -15
_diffrn_reflns_limit_l_max 23
_diffrn_reflns_limit_l_min -22
_diffrn_reflns_number 13311
_diffrn_reflns_theta_full 38.00
_diffrn_reflns_theta_max 38.00
_diffrn_reflns_theta_min 2.79
_diffrn_standards_decay_% 0
_exptl_absorpt_coefficient_mu 0.081
_exptl_absorpt_correction_T_max 0.984
_exptl_absorpt_correction_T_min 0.907
_exptl_absorpt_correction_type empirical
_exptl_absorpt_process_details 'SADABS (Sheldrick, 1996)'
_exptl_crystal_colour colourless
_exptl_crystal_density_diffrn 1.237
_exptl_crystal_density_meas ?
_exptl_crystal_density_method .
_exptl_crystal_description plate
_exptl_crystal_F_000 348
_exptl_crystal_size_max 1.20
_exptl_crystal_size_mid 1.10
_exptl_crystal_size_min 0.20
_refine_diff_density_max 0.637
_refine_diff_density_min -0.422
_refine_diff_density_rms 0.058
_refine_ls_extinction_method none
_refine_ls_goodness_of_fit_ref 1.047
_refine_ls_hydrogen_treatment mixed
_refine_ls_matrix_type full
_refine_ls_number_parameters 287
_refine_ls_number_reflns 8261
_refine_ls_number_restraints 22
_refine_ls_restrained_S_all 1.046
_refine_ls_R_factor_all 0.0767
_refine_ls_R_factor_gt 0.0618
_refine_ls_shift/su_max 0.007
_refine_ls_shift/su_mean 0.001
_refine_ls_structure_factor_coef Fsqd
_refine_ls_weighting_details 'calc w=1/[\s^2^(Fo^2^)+(0.0896P)^2^+0.2731P] where P=(Fo^2^+2Fc^2^)/3'
_refine_ls_weighting_scheme calc
_refine_ls_wR_factor_gt 0.1692
_refine_ls_wR_factor_ref 0.1875
_reflns_number_gt 6630
_reflns_number_total 8261
_reflns_threshold_expression >2sigma(I)
_cod_data_source_file os0062.cif
_cod_data_source_block dmetw
_cod_original_sg_symbol_H-M P-1
_cod_database_code 2102213

loop_
_symmetry_equiv_pos_as_xyz
'x, y, z'
'-x, -y, -z'

loop_
_atom_site_label
_atom_site_type_symbol
_atom_site_fract_x
_atom_site_fract_y
_atom_site_fract_z
_atom_site_U_iso_or_equiv
_atom_site_adp_type
_atom_site_occupancy
_atom_site_symmetry_multiplicity
_atom_site_calc_flag
_atom_site_refinement_flags
_atom_site_disorder_assembly
_atom_site_disorder_group
O1A O 0.38879(19) 0.68424(15) 0.97162(8) 0.0483(3) Uani 0.924(3) 1 d PD A 1
H1A H 0.340(4) 0.759(3) 0.996(2) 0.072 Uiso 0.924(3) 1 d P A 1
C1A C 0.2765(2) 0.76572(18) 0.67354(8) 0.02096(18) Uani 0.924(3) 1 d PD A 1
C2A C 0.40080(19) 0.64414(14) 0.71081(9) 0.0277(2) Uani 0.924(3) 1 d PD A 1
H2A H 0.4609 0.5772 0.6677 0.033 Uiso 0.924(3) 1 calc PR A 1
C3A C 0.4384(2) 0.61917(16) 0.80978(9) 0.0339(3) Uani 0.924(3) 1 d PD A 1
H3A H 0.5246 0.5369 0.8332 0.041 Uiso 0.924(3) 1 calc PR A 1
C4A C 0.34952(19) 0.71486(15) 0.87397(8) 0.0322(3) Uani 0.924(3) 1 d PD A 1
C5A C 0.22174(18) 0.83549(14) 0.83987(8) 0.0295(2) Uani 0.924(3) 1 d PD A 1
H5A H 0.1592 0.9002 0.8841 0.035 Uiso 0.924(3) 1 calc PR A 1
C6A C 0.18729(17) 0.85971(13) 0.74044(8) 0.02514(19) Uani 0.924(3) 1 d PD A 1
H6A H 0.1010 0.9421 0.7173 0.030 Uiso 0.924(3) 1 calc PR A 1
C7A C 0.2322(3) 0.7921(2) 0.56848(13) 0.01972(18) Uani 0.924(3) 1 d PD A 1
O12A O 0.4754(16) 0.6189(13) 0.9635(6) 0.040(3) Uiso 0.076(3) 1 d PD A 2
C12A C 0.305(2) 0.7396(17) 0.6785(8) 0.023(4) Uiso 0.076(3) 1 d PD A 2
C22A C 0.428(2) 0.6107(14) 0.7049(7) 0.023 Uiso 0.076(3) 1 d PD A 2
H22A H 0.4758 0.5488 0.6567 0.028 Uiso 0.076(3) 1 calc PR A 2
C32A C 0.4829(15) 0.5710(11) 0.8004(6) 0.023(2) Uiso 0.076(3) 1 d PD A 2
H32A H 0.5667 0.4830 0.8168 0.027 Uiso 0.076(3) 1 calc PR A 2
C42A C 0.4145(14) 0.6604(11) 0.8713(6) 0.023(2) Uiso 0.076(3) 1 d PD A 2
C52A C 0.2879(13) 0.7879(9) 0.8484(6) 0.019(2) Uiso 0.076(3) 1 d PD A 2
H52A H 0.2371 0.8470 0.8980 0.022 Uiso 0.076(3) 1 calc PR A 2
C62A C 0.237(2) 0.8273(14) 0.7520(8) 0.035(4) Uiso 0.076(3) 1 d PD A 2
H62A H 0.1543 0.9159 0.7356 0.042 Uiso 0.076(3) 1 calc PR A 2
C72A C 0.248(6) 0.785(4) 0.5758(17) 0.023 Uiso 0.076(3) 1 d PD A 2
C8A C 0.03040(12) 0.79683(10) 0.57310(7) 0.02440(16) Uani 1 1 d . . .
H81A H 0.0105 0.8224 0.5007 0.029 Uiso 1 1 calc R A 1
H82A H -0.0372 0.8790 0.6064 0.029 Uiso 1 1 calc R A 1
C9A C -0.04725(16) 0.64563(14) 0.63444(10) 0.0366(2) Uani 1 1 d . A .
H91A H -0.1798 0.6569 0.6389 0.055 Uiso 1 1 calc R . .
H92A H -0.0234 0.6175 0.7053 0.055 Uiso 1 1 calc R . .
H93A H 0.0116 0.5655 0.5985 0.055 Uiso 1 1 calc R . .
O1'A O 0.21173(15) 0.90705(13) 0.07526(6) 0.0439(2) Uani 1 1 d . . .
H1'A H 0.220(3) 1.002(3) 0.0411(18) 0.066 Uiso 1 1 d . . .
C1'A C 0.31709(11) 0.83955(9) 0.37368(6) 0.02002(13) Uani 1 1 d . A .
C2'A C 0.24461(14) 0.72890(10) 0.34674(7) 0.02500(16) Uani 1 1 d . . .
H2'A H 0.2189 0.6353 0.3974 0.030 Uiso 1 1 calc R . .
C3'A C 0.20913(15) 0.75267(12) 0.24743(7) 0.02890(18) Uani 1 1 d . . .
H3'A H 0.1595 0.6760 0.2309 0.035 Uiso 1 1 calc R . .
C4'A C 0.24644(15) 0.88870(13) 0.17280(7) 0.02943(18) Uani 1 1 d . . .
C5'A C 0.31815(15) 1.00103(12) 0.19762(8) 0.03071(19) Uani 1 1 d . . .
H5'A H 0.3426 1.0948 0.1469 0.037 Uiso 1 1 calc R . .
C6'A C 0.35394(13) 0.97549(10) 0.29682(7) 0.02506(16) Uani 1 1 d . . .
H6'A H 0.4046 1.0521 0.3128 0.030 Uiso 1 1 calc R . .
C7'A C 0.36186(11) 0.81379(9) 0.47860(6) 0.01956(13) Uani 1 1 d . . .
C8'A C 0.56361(12) 0.81871(10) 0.47235(7) 0.02272(15) Uani 1 1 d . A .
H83A H 0.5811 0.8156 0.5427 0.027 Uiso 1 1 calc R . .
H84A H 0.6030 0.9164 0.4241 0.027 Uiso 1 1 calc R . .
C9'A C 0.68430(14) 0.68584(13) 0.43398(8) 0.03068(19) Uani 1 1 d . . .
H94A H 0.8135 0.6976 0.4271 0.046 Uiso 1 1 calc R A .
H95A H 0.6638 0.6858 0.3656 0.046 Uiso 1 1 calc R . .
H96A H 0.6529 0.5890 0.4846 0.046 Uiso 1 1 calc R . .
O11B O 0.7205(5) 0.8099(2) 0.03993(12) 0.0584(7) Uani 0.694(6) 1 d PD B 1
H11B H 0.7598 0.7381 0.0092 0.088 Uiso 0.694(6) 1 d PR B 1
C11B C 0.7445(6) 0.7648(3) 0.14501(17) 0.0487(7) Uani 0.694(6) 1 d PD B 1
H12B H 0.8429 0.8174 0.1506 0.073 Uiso 0.694(6) 1 calc PR B 1
H13B H 0.7768 0.6540 0.1649 0.073 Uiso 0.694(6) 1 calc PR B 1
H14B H 0.6301 0.7921 0.1920 0.073 Uiso 0.694(6) 1 calc PR B 1
O12B O 0.8028(17) 0.8233(8) 0.0358(5) 0.0347(15) Uiso 0.158(5) 1 d PD C 2
C12B C 0.861(6) 0.6653(15) 0.070(3) 0.205(18) Uiso 0.158(5) 1 d PD C 2
H15B H 0.9949 0.6485 0.0476 0.308 Uiso 0.158(5) 1 calc PR C 2
H16B H 0.8032 0.6058 0.0397 0.308 Uiso 0.158(5) 1 calc PR C 2
H17B H 0.8262 0.6328 0.1469 0.308 Uiso 0.158(5) 1 calc PR C 2
O13B O 0.8709(17) 0.8367(10) 0.0399(7) 0.054(2) Uiso 0.149(6) 1 d PD D 3
C13B C 0.7856(18) 0.7487(15) 0.1395(7) 0.035(3) Uiso 0.149(6) 1 d PD D 3
H18B H 0.8794 0.6974 0.1795 0.052 Uiso 0.149(6) 1 calc PR D 3
H19B H 0.7199 0.6719 0.1298 0.052 Uiso 0.149(6) 1 calc PR D 3
H20B H 0.6989 0.8162 0.1779 0.052 Uiso 0.149(6) 1 calc PR D 3
O11C O 0.154(3) 0.4163(10) 0.0567(5) 0.063(3) Uani 0.34(2) 1 d P E 1
H11C H 0.2186 0.4912 0.0328 0.094 Uiso 0.34(2) 1 d PR E 1
H12C H 0.0681 0.4620 0.0256 0.094 Uiso 0.34(2) 1 d PR E 1
O12C O 0.0499(11) 0.4965(9) 0.0499(5) 0.052(2) Uiso 0.174(6) 1 d P . 1
O13C O 0.127(3) 0.418(3) 0.127(2) 0.045(8) Uiso 0.044(5) 1 d P E 1
O14C O 0.217(2) 0.3969(14) 0.0579(10) 0.025(6) Uiso 0.11(3) 1 d P E 1
O15C O 0.240(5) 0.388(3) 0.043(3) 0.070 Uiso 0.13(3) 1 d P E 1

loop_
_atom_site_aniso_label
_atom_site_aniso_U_11
_atom_site_aniso_U_22
_atom_site_aniso_U_33
_atom_site_aniso_U_23
_atom_site_aniso_U_13
_atom_site_aniso_U_12
O1A 0.0654(8) 0.0577(7) 0.0227(4) -0.0028(4) -0.0206(4) -0.0043(6)
C1A 0.0233(5) 0.0217(4) 0.0172(4) -0.0015(3) -0.0043(3) -0.0064(4)
C2A 0.0318(5) 0.0263(5) 0.0220(4) -0.0015(3) -0.0071(4) -0.0012(4)
C3A 0.0393(6) 0.0341(6) 0.0245(4) 0.0011(4) -0.0120(4) 0.0004(5)
C4A 0.0402(6) 0.0368(6) 0.0194(4) -0.0002(4) -0.0103(4) -0.0092(5)
C5A 0.0360(6) 0.0337(5) 0.0204(4) -0.0068(3) -0.0071(4) -0.0065(4)
C6A 0.0289(5) 0.0271(4) 0.0203(4) -0.0057(3) -0.0059(3) -0.0048(4)
C7A 0.0222(7) 0.0196(4) 0.0172(4) -0.0025(4) -0.0045(3) -0.0052(3)
C8A 0.0224(3) 0.0250(3) 0.0242(3) -0.0032(3) -0.0047(3) -0.0037(3)
C9A 0.0288(4) 0.0349(5) 0.0422(6) 0.0034(4) -0.0090(4) -0.0132(4)
O1'A 0.0563(6) 0.0572(6) 0.0209(3) -0.0003(3) -0.0175(3) -0.0162(5)
C1'A 0.0221(3) 0.0201(3) 0.0178(3) -0.0028(2) -0.0052(2) -0.0043(2)
C2'A 0.0333(4) 0.0220(3) 0.0216(3) -0.0021(3) -0.0099(3) -0.0079(3)
C3'A 0.0383(5) 0.0291(4) 0.0235(4) -0.0052(3) -0.0123(3) -0.0090(4)
C4'A 0.0333(4) 0.0370(5) 0.0188(3) -0.0022(3) -0.0097(3) -0.0078(4)
C5'A 0.0370(5) 0.0310(4) 0.0224(4) 0.0042(3) -0.0102(3) -0.0118(4)
C6'A 0.0301(4) 0.0229(3) 0.0221(3) -0.0006(3) -0.0075(3) -0.0084(3)
C7'A 0.0228(3) 0.0187(3) 0.0177(3) -0.0035(2) -0.0049(2) -0.0049(2)
C8'A 0.0232(3) 0.0253(3) 0.0208(3) -0.0048(3) -0.0052(3) -0.0065(3)
C9'A 0.0268(4) 0.0357(5) 0.0305(4) -0.0107(4) -0.0077(3) 0.0005(3)
O11B 0.0724(18) 0.0617(11) 0.0295(6) 0.0067(6) -0.0153(8) 0.0006(10)
C11B 0.069(2) 0.0367(10) 0.0285(8) 0.0009(7) -0.0090(9) 0.0092(12)
O11C 0.092(10) 0.044(3) 0.053(3) -0.0017(16) -0.019(3) -0.018(4)

loop_
_atom_type_symbol
_atom_type_description
_atom_type_scat_dispersion_real
_atom_type_scat_dispersion_imag
_atom_type_scat_source
C C 0.0033 0.0016 'International Tables Vol C Tables 4.2.6.8 and 6.1.1.4'
H H 0.0000 0.0000 'International Tables Vol C Tables 4.2.6.8 and 6.1.1.4'
O O 0.0106 0.0060 'International Tables Vol C Tables 4.2.6.8 and 6.1.1.4'

loop_
_geom_angle_atom_site_label_1
_geom_angle_atom_site_label_2
_geom_angle_atom_site_label_3
_geom_angle
_geom_angle_site_symmetry_1
_geom_angle_site_symmetry_3
C4A O1A H1A 105.8(18) . .
C2A C1A C6A 117.59(10) . .
C2A C1A C7A 122.03(10) . .
C6A C1A C7A 120.33(14) . .
C3A C2A C1A 121.44(10) . .
C3A C2A H2A 119.3 . .
C1A C2A H2A 119.3 . .
C4A C3A C2A 119.77(11) . .
C4A C3A H3A 120.1 . .
C2A C3A H3A 120.1 . .
O1A C4A C3A 117.69(12) . .
O1A C4A C5A 122.12(11) . .
C3A C4A C5A 120.17(10) . .
C6A C5A C4A 119.30(10) . .
C6A C5A H5A 120.4 . .
C4A C5A H5A 120.4 . .
C5A C6A C1A 121.71(12) . .
C5A C6A H6A 119.1 . .
C1A C6A H6A 119.1 . .
C7'A C7A C1A 122.43(19) . .
C7'A C7A C8A 123.99(8) . .
C1A C7A C8A 113.55(17) . .
C22A C12A C62A 117.61(12) . .
C22A C12A C72A 122.05(13) . .
C62A C12A C72A 120.33(16) . .
C32A C22A C12A 121.43(13) . .
C32A C22A H22A 119.3 . .
C12A C22A H22A 119.3 . .
C42A C32A C22A 119.76(13) . .
C42A C32A H32A 120.1 . .
C22A C32A H32A 120.1 . .
O12A C42A C32A 117.72(14) . .
O12A C42A C52A 122.09(14) . .
C32A C42A C52A 120.19(12) . .
C62A C52A C42A 119.27(13) . .
C62A C52A H52A 120.4 . .
C42A C52A H52A 120.4 . .
C52A C62A C12A 121.70(14) . .
C52A C62A H62A 119.2 . .
C12A C62A H62A 119.2 . .
C7'A C72A C12A 126(3) . .
C7'A C72A C8A 113.8(6) . .
C12A C72A C8A 120(3) . .
C7A C8A C9A 112.79(11) . .
C7A C8A C72A 3.6(11) . .
C9A C8A C72A 109.9(12) . .
C7A C8A H81A 109.0 . .
C9A C8A H81A 109.0 . .
C72A C8A H81A 112.4 . .
C7A C8A H82A 109.0 . .
C9A C8A H82A 109.0 . .
C72A C8A H82A 108.6 . .
H81A C8A H82A 107.8 . .
C8A C9A H91A 109.5 . .
C8A C9A H92A 109.5 . .
H91A C9A H92A 109.5 . .
C8A C9A H93A 109.5 . .
H91A C9A H93A 109.5 . .
H92A C9A H93A 109.5 . .
C4'A O1'A H1'A 108.3(15) . .
C2'A C1'A C6'A 117.49(8) . .
C2'A C1'A C7'A 122.24(7) . .
C6'A C1'A C7'A 120.23(7) . .
C3'A C2'A C1'A 121.56(8) . .
C3'A C2'A H2'A 119.2 . .
C1'A C2'A H2'A 119.2 . .
C4'A C3'A C2'A 119.75(9) . .
C4'A C3'A H3'A 120.1 . .
C2'A C3'A H3'A 120.1 . .
O1'A C4'A C3'A 118.02(9) . .
O1'A C4'A C5'A 122.10(9) . .
C3'A C4'A C5'A 119.89(8) . .
C6'A C5'A C4'A 119.78(8) . .
C6'A C5'A H5'A 120.1 . .
C4'A C5'A H5'A 120.1 . .
C5'A C6'A C1'A 121.52(8) . .
C5'A C6'A H6'A 119.2 . .
C1'A C6'A H6'A 119.2 . .
C7A C7'A C72A 7.0(10) . .
C7A C7'A C1'A 122.26(9) . .
C72A C7'A C1'A 129.0(13) . .
C7A C7'A C8'A 124.51(10) . .
C72A C7'A C8'A 117.8(13) . .
C1'A C7'A C8'A 113.21(7) . .
C7'A C8'A C9'A 112.55(7) . .
C7'A C8'A H83A 109.1 . .
C9'A C8'A H83A 109.1 . .
C7'A C8'A H84A 109.1 . .
C9'A C8'A H84A 109.1 . .
H83A C8'A H84A 107.8 . .
C8'A C9'A H94A 109.5 . .
C8'A C9'A H95A 109.5 . .
H94A C9'A H95A 109.5 . .
C8'A C9'A H96A 109.5 . .
H94A C9'A H96A 109.5 . .
H95A C9'A H96A 109.5 . .
C11B O11B H11B 111.4 . .
C12B O12B H11B 58.3 . .
O12B C12B H11B 46.8 . .
O12B C12B H15B 109.5 . .
H11B C12B H15B 123.1 . .
O12B C12B H16B 109.5 . .
H11B C12B H16B 62.8 . .
H15B C12B H16B 109.5 . .
O12B C12B H17B 109.5 . .
H11B C12B H17B 126.7 . .
H15B C12B H17B 109.5 . .
H16B C12B H17B 109.5 . .
O13B C13B H18B 109.5 . .
O13B C13B H19B 109.5 . .
H18B C13B H19B 109.5 . .
O13B C13B H20B 109.5 . .
H18B C13B H20B 109.5 . .
H19B C13B H20B 109.5 . .
O15C O11C O13C 109(4) . .
O15C O11C O12C 153(2) . .
O13C O11C O12C 86(2) . .
O15C O11C H11C 72.5 . .
O13C O11C H11C 97.4 . .
O12C O11C H11C 84.1 . .
O15C O11C H12C 137.2 . .
O13C O11C H12C 112.7 . .
O12C O11C H12C 30.3 . .
H11C O11C H12C 94.2 . .
O11C O12C O13C 45.4(11) . .
O11C O12C O14C 8.1(8) . .
O13C O12C O14C 45.1(13) . .
O11C O12C O15C 10.6(11) . .
O13C O12C O15C 52.2(16) . .
O14C O12C O15C 7.1(11) . .
O11C O12C O12C 113.7(8) . 2_565
O13C O12C O12C 150.5(14) . 2_565
O14C O12C O12C 117.8(8) . 2_565
O15C O12C O12C 111.4(13) . 2_565
O11C O12C H11C 43.2 . .
O13C O12C H11C 63.6 . .
O14C O12C H11C 35.4 . .
O15C O12C H11C 34.2 . .
O12C O12C H11C 119.0 2_565 .
O11C O12C H12C 59.5 . .
O13C O12C H12C 101.1 . .
O14C O12C H12C 64.1 . .
O15C O12C H12C 58.3 . .
O12C O12C H12C 54.3 2_565 .
H11C O12C H12C 79.6 . .
O11C O13C O14C 27.0(13) . .
O11C O13C O12C 49(2) . .
O14C O13C O12C 74(2) . .
O11C O13C O15C 28.4(19) . .
O14C O13C O15C 1.8(14) . .
O12C O13C O15C 75.6(18) . .
O11C O13C H11C 38.9 . .
O14C O13C H11C 38.5 . .
O12C O13C H11C 55.5 . .
O15C O13C H11C 39.9 . .
O13C O14C O12C 60.9(17) . .
O13C O14C H11C 89.2 . .
O12C O14C H11C 58.8 . .
O13C O14C H12C 77.3 . .
O12C O14C H12C 20.2 . .
H11C O14C H12C 67.3 . .
O11C O15C O13C 42(3) . .
O11C O15C O12C 16.0(11) . .
O13C O15C O12C 52(2) . .
O11C O15C H11C 63.4 . .
O13C O15C H11C 71.9 . .
O12C O15C H11C 49.9 . .
O11C O15C H12C 24.2 . .
O13C O15C H12C 66.2 . .
O12C O15C H12C 17.5 . .
H11C O15C H12C 60.6 . .

loop_
_geom_bond_atom_site_label_1
_geom_bond_atom_site_label_2
_geom_bond_distance
_geom_bond_site_symmetry_2
O1A C4A 1.3753(13) .
O1A H1A 0.83(3) .
C1A C2A 1.399(2) .
C1A C6A 1.4013(16) .
C1A C7A 1.4938(13) .
C2A C3A 1.3935(14) .
C2A H2A 0.9500 .
C3A C4A 1.3863(19) .
C3A H3A 0.9500 .
C4A C5A 1.3986(18) .
C5A C6A 1.3908(14) .
C5A H5A 0.9500 .
C6A H6A 0.9500 .
C7A C7'A 1.350(3) .
C7A C8A 1.508(3) .
O12A C42A 1.3754(15) .
C12A C22A 1.399(2) .
C12A C62A 1.4014(18) .
C12A C72A 1.4937(15) .
C22A C32A 1.3937(16) .
C22A H22A 0.9500 .
C32A C42A 1.386(2) .
C32A H32A 0.9500 .
C42A C52A 1.399(2) .
C52A C62A 1.3909(16) .
C52A H52A 0.9500 .
C62A H62A 0.9500 .
C72A C7'A 1.37(4) .
C72A C8A 1.64(4) .
C8A C9A 1.5266(14) .
C8A H81A 0.9900 .
C8A H82A 0.9900 .
C9A H91A 0.9800 .
C9A H92A 0.9800 .
C9A H93A 0.9800 .
O1'A C4'A 1.3753(11) .
O1'A H1'A 0.87(2) .
C1'A C2'A 1.3978(12) .
C1'A C6'A 1.3987(12) .
C1'A C7'A 1.4943(11) .
C2'A C3'A 1.3931(12) .
C2'A H2'A 0.9500 .
C3'A C4'A 1.3865(14) .
C3'A H3'A 0.9500 .
C4'A C5'A 1.3918(15) .
C5'A C6'A 1.3902(13) .
C5'A H5'A 0.9500 .
C6'A H6'A 0.9500 .
C7'A C8'A 1.5159(12) .
C8'A C9'A 1.5288(14) .
C8'A H83A 0.9900 .
C8'A H84A 0.9900 .
C9'A H94A 0.9800 .
C9'A H95A 0.9800 .
C9'A H96A 0.9800 .
O11B C11B 1.421(3) .
O11B H11B 0.8501 .
C11B H12B 0.9800 .
C11B H13B 0.9800 .
C11B H14B 0.9800 .
O12B C12B 1.421(3) .
O12B H11B 1.0714 .
C12B H11B 1.2507 .
C12B H15B 0.9800 .
C12B H16B 0.9800 .
C12B H17B 0.9800 .
O13B C13B 1.420(3) .
C13B H18B 0.9800 .
C13B H19B 0.9800 .
C13B H20B 0.9800 .
O11C O15C 0.66(5) .
O11C O13C 0.93(3) .
O11C O12C 0.99(3) .
O11C H11C 0.8496 .
O11C H12C 0.8505 .
O12C O13C 1.31(3) .
O12C O14C 1.439(19) .
O12C O15C 1.61(4) .
O12C O12C 1.692(14) 2_565
O12C H11C 1.2346 .
O12C H12C 0.4986 .
O13C O14C 1.06(3) .
O13C O15C 1.31(5) .
O13C H11C 1.3417 .
O14C H11C 0.8353 .
O14C H12C 1.3006 .
O15C H11C 0.9059 .
O15C H12C 1.4085 .

loop_
_geom_hbond_atom_site_label_D
_geom_hbond_atom_site_label_H
_geom_hbond_atom_site_label_A
_geom_hbond_distance_DH
_geom_hbond_distance_HA
_geom_hbond_distance_DA
_geom_hbond_angle_DHA
_geom_hbond_publ_flag
_geom_hbond_site_symmetry_A
O1A H1A O1'A 0.83(3) 1.95(3) 2.7760(18) 170(3) y 1_556
O1'A H1'A O11B 0.87(2) 1.82(2) 2.683(3) 170(2) y 2_675
O11B H11B O11C 0.85 1.83 2.677(12) 179 y 2_665
O11C H11C O1A 0.85 2.20 3.055(10) 179 y 1_554

loop_
_geom_torsion_atom_site_label_1
_geom_torsion_atom_site_label_2
_geom_torsion_atom_site_label_3
_geom_torsion_atom_site_label_4
_geom_torsion
_geom_torsion_site_symmetry_1
_geom_torsion_site_symmetry_4
C6A C1A C2A C3A -1.56(19) . .
C7A C1A C2A C3A -178.81(19) . .
C1A C2A C3A C4A 0.9(2) . .
C2A C3A C4A O1A 178.96(12) . .
C2A C3A C4A C5A 0.39(19) . .
O1A C4A C5A C6A -179.54(11) . .
C3A C4A C5A C6A -1.04(18) . .
C4A C5A C6A C1A 0.39(17) . .
C2A C1A C6A C5A 0.89(18) . .
C7A C1A C6A C5A 178.19(17) . .
C2A C1A C7A C7'A -57.9(3) . .
C6A C1A C7A C7'A 124.88(14) . .
C2A C1A C7A C8A 123.85(13) . .
C6A C1A C7A C8A -53.3(2) . .
C62A C12A C22A C32A 0(3) . .
C72A C12A C22A C32A 179(3) . .
C12A C22A C32A C42A 0(2) . .
C22A C32A C42A O12A -178.5(13) . .
C22A C32A C42A C52A 1.5(19) . .
O12A C42A C52A C62A 177.5(13) . .
C32A C42A C52A C62A -2.5(18) . .
C42A C52A C62A C12A 2(2) . .
C22A C12A C62A C52A -1(3) . .
C72A C12A C62A C52A 180(3) . .
C22A C12A C72A C7'A -56(4) . .
C62A C12A C72A C7'A 123(2) . .
C22A C12A C72A C8A 120.8(17) . .
C62A C12A C72A C8A -60(3) . .
C7'A C7A C8A C9A 118.87(18) . .
C1A C7A C8A C9A -62.96(16) . .
C7'A C7A C8A C72A 157(13) . .
C1A C7A C8A C72A -25(13) . .
C7'A C72A C8A C7A -21(11) . .
C12A C72A C8A C7A 162(14) . .
C7'A C72A C8A C9A 122.3(18) . .
C12A C72A C8A C9A -55.2(18) . .
C6'A C1'A C2'A C3'A -0.34(14) . .
C7'A C1'A C2'A C3'A -177.89(9) . .
C1'A C2'A C3'A C4'A 0.16(16) . .
C2'A C3'A C4'A O1'A 179.18(10) . .
C2'A C3'A C4'A C5'A -0.34(17) . .
O1'A C4'A C5'A C6'A -178.78(10) . .
C3'A C4'A C5'A C6'A 0.72(17) . .
C4'A C5'A C6'A C1'A -0.93(16) . .
C2'A C1'A C6'A C5'A 0.73(14) . .
C7'A C1'A C6'A C5'A 178.33(9) . .
C1A C7A C7'A C72A 16(12) . .
C8A C7A C7'A C72A -166(13) . .
C1A C7A C7'A C1'A 179.76(12) . .
C8A C7A C7'A C1'A -2.2(2) . .
C1A C7A C7'A C8'A -1.8(2) . .
C8A C7A C7'A C8'A 176.19(12) . .
C12A C72A C7'A C7A -171(15) . .
C8A C72A C7'A C7A 12(11) . .
C12A C72A C7'A C1'A 171.2(15) . .
C8A C72A C7'A C1'A -6(3) . .
C12A C72A C7'A C8'A -8(3) . .
C8A C72A C7'A C8'A 175.0(11) . .
C2'A C1'A C7'A C7A -63.33(15) . .
C6'A C1'A C7'A C7A 119.19(13) . .
C2'A C1'A C7'A C72A -60.8(15) . .
C6'A C1'A C7'A C72A 121.7(15) . .
C2'A C1'A C7'A C8'A 118.09(9) . .
C6'A C1'A C7'A C8'A -59.39(10) . .
C7A C7'A C8'A C9'A 114.73(13) . .
C72A C7'A C8'A C9'A 112.3(13) . .
C1'A C7'A C8'A C9'A -66.72(9) . .
O15C O11C O12C O13C -126(6) . .
O15C O11C O12C O14C -42(7) . .
O13C O11C O12C O14C 84(5) . .
O13C O11C O12C O15C 126(6) . .
O15C O11C O12C O12C 79(6) . 2_565
O13C O11C O12C O12C -154.3(18) . 2_565
O15C O11C O13C O14C 2(2) . .
O12C O11C O13C O14C -155(2) . .
O15C O11C O13C O12C 158(2) . .
O12C O11C O13C O15C -158(2) . .
O14C O12C O13C O11C -11.4(12) . .
O15C O12C O13C O11C -10.8(14) . .
O12C O12C O13C O11C 54(3) 2_565 .
O11C O12C O13C O14C 11.4(12) . .
O15C O12C O13C O14C 0.6(12) . .
O12C O12C O13C O14C 65(3) 2_565 .
O11C O12C O13C O15C 10.8(14) . .
O14C O12C O13C O15C -0.6(12) . .
O12C O12C O13C O15C 64(3) 2_565 .
O11C O13C O14C O12C 19.1(15) . .
O15C O13C O14C O12C 162(42) . .
O11C O12C O14C O13C -88(5) . .
O15C O12C O14C O13C -176(8) . .
O12C O12C O14C O13C -149.7(17) 2_565 .
O12C O11C O15C O13C 122(6) . .
O13C O11C O15C O12C -122(6) . .
O14C O13C O15C O11C -36(41) . .
O12C O13C O15C O11C -17.3(15) . .
O11C O13C O15C O12C 17.3(15) . .
O14C O13C O15C O12C -18(42) . .
O13C O12C O15C O11C 47(6) . .
O14C O12C O15C O11C 50(7) . .
O12C O12C O15C O11C -105(6) 2_565 .
O11C O12C O15C O13C -47(6) . .
O14C O12C O15C O13C 3(7) . .
O12C O12C O15C O13C -151.5(16) 2_565 .
